data_7018538
loop_
_publ_author_name
'Bocoki\'c, Vladica'
'Lutz, Martin'
'Spek, Anthony L.'
'Reek, Joost N. H.'

_publ_section_title
;
 Bis-(thiosemicarbazonato) Zn(ii) complexes as building blocks for
 construction of supramolecular catalysts.
;
_journal_issue 13
_journal_name_full 'Dalton transactions (Cambridge, England : 2003)'
_journal_page_first 3740
_journal_page_last 3750
_journal_paper_doi 10.1039/c2dt12096h
_journal_volume 41
_journal_year 2012
_chemical_formula_moiety 'C31 H32 N7 P S2 Zn, C7 H8'
_chemical_formula_sum 'C38 H40 N7 P S2 Zn'
_chemical_formula_weight 755.23
_chemical_name_systematic
;
?
;
_space_group_IT_number 2
_symmetry_cell_setting triclinic
_symmetry_space_group_name_Hall '-P 1'
_symmetry_space_group_name_H-M 'P -1'
_atom_sites_solution_hydrogens geom
_atom_sites_solution_primary direct
_atom_sites_solution_secondary difmap
_audit_creation_method SHELXL-97
_cell_angle_alpha 115.9892(8)
_cell_angle_beta 93.8687(10)
_cell_angle_gamma 107.0963(9)
_cell_formula_units_Z 2
_cell_length_a 12.9582(3)
_cell_length_b 13.0266(2)
_cell_length_c 13.1409(3)
_cell_measurement_reflns_used 102858
_cell_measurement_temperature 150(2)
_cell_measurement_theta_max 26.73
_cell_measurement_theta_min 1.02
_cell_volume 1855.38(7)
_computing_cell_refinement HKL2000
_computing_data_collection 'Nonius COLLECT'
_computing_data_reduction 'HKL2000, denzox, Sadabs'
_computing_structure_refinement 'SHELXL-97 (Sheldrick, 1997)'
_computing_structure_solution 'SIR-97 (Altomare et al., 1997)'
_diffrn_ambient_temperature 150(2)
_diffrn_measured_fraction_theta_full 0.984
_diffrn_measured_fraction_theta_max 0.984
_diffrn_measurement_device_type 'Nonius KappaCCD'
_diffrn_measurement_method '\f and \w scans'
_diffrn_radiation_monochromator graphite
_diffrn_radiation_source 'rotating anode'
_diffrn_radiation_type MoK\a
_diffrn_radiation_wavelength 0.71073
_diffrn_reflns_av_R_equivalents 0.0448
_diffrn_reflns_av_sigmaI/netI 0.0420
_diffrn_reflns_limit_h_max 14
_diffrn_reflns_limit_h_min -14
_diffrn_reflns_limit_k_max 14
_diffrn_reflns_limit_k_min -14
_diffrn_reflns_limit_l_max 15
_diffrn_reflns_limit_l_min -15
_diffrn_reflns_number 21422
_diffrn_reflns_theta_full 24.00
_diffrn_reflns_theta_max 24.00
_diffrn_reflns_theta_min 2.15
_exptl_absorpt_coefficient_mu 0.855
_exptl_absorpt_correction_T_max 0.83
_exptl_absorpt_correction_T_min 0.49
_exptl_absorpt_correction_type multi-scan
_exptl_absorpt_process_details Sadabs
_exptl_crystal_colour orange
_exptl_crystal_density_diffrn 1.352
_exptl_crystal_density_method 'not measured'
_exptl_crystal_description 'triangular prism'
_exptl_crystal_F_000 788
_exptl_crystal_size_max 0.36
_exptl_crystal_size_mid 0.27
_exptl_crystal_size_min 0.21
_refine_diff_density_max 1.179
_refine_diff_density_min -0.557
_refine_diff_density_rms 0.065
_refine_ls_extinction_method none
_refine_ls_goodness_of_fit_ref 1.037
_refine_ls_hydrogen_treatment constr
_refine_ls_matrix_type full
_refine_ls_number_parameters 447
_refine_ls_number_reflns 5715
_refine_ls_number_restraints 0
_refine_ls_restrained_S_all 1.037
_refine_ls_R_factor_all 0.0758
_refine_ls_R_factor_gt 0.0618
_refine_ls_shift/su_max 0.039
_refine_ls_shift/su_mean 0.001
_refine_ls_structure_factor_coef Fsqd
_refine_ls_weighting_details 'calc w=1/[\s^2^(Fo^2^)+(0.0687P)^2^+3.9833P] where P=(Fo^2^+2Fc^2^)/3'
_refine_ls_weighting_scheme calc
_refine_ls_wR_factor_gt 0.1526
_refine_ls_wR_factor_ref 0.1615
_reflns_number_gt 4719
_reflns_number_total 5715
_reflns_threshold_expression I>2\s(I)
_cod_data_source_file c2dt12096h.txt
_cod_data_source_block s3939a
_cod_database_code 7018538

loop_
_symmetry_equiv_pos_as_xyz
'x, y, z'
'-x, -y, -z'

loop_
_atom_site_label
_atom_site_type_symbol
_atom_site_fract_x
_atom_site_fract_y
_atom_site_fract_z
_atom_site_U_iso_or_equiv
_atom_site_adp_type
_atom_site_occupancy
_atom_site_symmetry_multiplicity
_atom_site_calc_flag
_atom_site_refinement_flags
Zn1 Zn 0.42321(4) 0.30604(5) 0.11831(5) 0.0485(2) Uani 1 1 d .
S1 S 0.46833(11) 0.41787(11) 0.32299(12) 0.0606(4) Uani 1 1 d .
S2 S 0.54861(10) 0.20803(13) 0.03930(13) 0.0622(4) Uani 1 1 d .
P1 P -0.01713(9) -0.20893(10) -0.04323(11) 0.0425(3) Uani 1 1 d .
N1 N 0.3858(3) 0.5818(4) 0.4460(4) 0.0589(11) Uani 1 1 d .
H1 H 0.4144 0.5643 0.4963 0.071 Uiso 1 1 calc R
N2 N 0.3435(3) 0.5218(3) 0.2493(4) 0.0490(9) Uani 1 1 d .
N3 N 0.3623(3) 0.4489(3) 0.1447(3) 0.0452(9) Uani 1 1 d .
N4 N 0.4136(3) 0.3119(3) -0.0404(4) 0.0499(10) Uani 1 1 d .
N5 N 0.4510(3) 0.2414(4) -0.1318(4) 0.0553(10) Uani 1 1 d .
N6 N 0.5535(4) 0.1183(4) -0.1871(4) 0.0678(12) Uani 1 1 d .
N7 N 0.2815(3) 0.1529(3) 0.0741(3) 0.0396(8) Uani 1 1 d .
C1 C 0.3425(4) 0.6763(5) 0.4964(5) 0.0570(13) Uani 1 1 d .
C2 C 0.2885(4) 0.7160(5) 0.4331(5) 0.0617(13) Uani 1 1 d .
H2 H 0.2783 0.6792 0.3510 0.074 Uiso 1 1 calc R
C3 C 0.2503(5) 0.8099(5) 0.4923(6) 0.0724(16) Uani 1 1 d .
H3 H 0.2138 0.8373 0.4497 0.087 Uiso 1 1 calc R
C4 C 0.2639(5) 0.8645(6) 0.6111(6) 0.0776(17) Uani 1 1 d .
H4 H 0.2358 0.9277 0.6497 0.093 Uiso 1 1 calc R
C5 C 0.3186(6) 0.8269(7) 0.6740(6) 0.088(2) Uani 1 1 d .
H5 H 0.3306 0.8657 0.7563 0.106 Uiso 1 1 calc R
C6 C 0.3556(5) 0.7321(6) 0.6159(6) 0.0795(18) Uani 1 1 d .
H6 H 0.3909 0.7046 0.6591 0.095 Uiso 1 1 calc R
C7 C 0.3914(4) 0.5127(4) 0.3343(4) 0.0471(11) Uani 1 1 d .
C8 C 0.3329(3) 0.4579(4) 0.0537(4) 0.0448(11) Uani 1 1 d .
C9 C 0.3660(3) 0.3819(4) -0.0537(4) 0.0477(11) Uani 1 1 d .
C10 C 0.2725(4) 0.5388(4) 0.0508(5) 0.0551(12) Uani 1 1 d .
H10A H 0.2597 0.5837 0.1280 0.083 Uiso 1 1 calc R
H10B H 0.2012 0.4886 -0.0058 0.083 Uiso 1 1 calc R
H10C H 0.3172 0.5970 0.0282 0.083 Uiso 1 1 calc R
C11 C 0.3522(4) 0.3944(5) -0.1600(5) 0.0596(13) Uani 1 1 d .
H11A H 0.2740 0.3535 -0.2013 0.089 Uiso 1 1 calc R
H11B H 0.3972 0.3565 -0.2106 0.089 Uiso 1 1 calc R
H11C H 0.3763 0.4814 -0.1384 0.089 Uiso 1 1 calc R
C12 C 0.5124(4) 0.1900(4) -0.0997(5) 0.0565(13) Uani 1 1 d .
C13 C 0.6169(5) 0.0497(6) -0.1723(6) 0.0835(18) Uani 1 1 d .
H13A H 0.6058 0.0408 -0.1032 0.125 Uiso 1 1 calc R
H13B H 0.6957 0.0932 -0.1627 0.125 Uiso 1 1 calc R
H13C H 0.5923 -0.0314 -0.2409 0.125 Uiso 1 1 calc R
C14 C 0.5392(5) 0.1115(6) -0.2993(5) 0.0764(16) Uani 1 1 d .
H14A H 0.5444 0.1918 -0.2903 0.115 Uiso 1 1 calc R
H14B H 0.4662 0.0507 -0.3472 0.115 Uiso 1 1 calc R
H14C H 0.5971 0.0875 -0.3370 0.115 Uiso 1 1 calc R
C15 C 0.1047(3) -0.0675(4) 0.0074(4) 0.0378(10) Uani 1 1 d .
C16 C 0.1538(4) -0.0411(4) -0.0741(4) 0.0424(10) Uani 1 1 d .
H16 H 0.1269 -0.0980 -0.1547 0.051 Uiso 1 1 calc R
C17 C 0.2414(3) 0.0674(4) -0.0375(4) 0.0428(10) Uani 1 1 d .
H17 H 0.2747 0.0821 -0.0944 0.051 Uiso 1 1 calc R
C18 C 0.2330(3) 0.1297(4) 0.1525(4) 0.0419(10) Uani 1 1 d .
H18 H 0.2590 0.1899 0.2322 0.050 Uiso 1 1 calc R
C19 C 0.1461(3) 0.0212(4) 0.1219(4) 0.0416(10) Uani 1 1 d .
H19 H 0.1150 0.0083 0.1806 0.050 Uiso 1 1 calc R
C20 C -0.0072(4) -0.2410(4) 0.0784(4) 0.0431(10) Uani 1 1 d .
C21 C -0.0641(4) -0.1918(4) 0.1628(5) 0.0559(12) Uani 1 1 d .
H21 H -0.1037 -0.1440 0.1545 0.067 Uiso 1 1 calc R
C22 C -0.0639(4) -0.2110(5) 0.2577(5) 0.0604(13) Uani 1 1 d .
H22 H -0.1014 -0.1748 0.3152 0.072 Uiso 1 1 calc R
C23 C -0.0095(5) -0.2826(5) 0.2690(5) 0.0654(14) Uani 1 1 d .
H23 H -0.0090 -0.2952 0.3349 0.078 Uiso 1 1 calc R
C24 C 0.0435(5) -0.3354(5) 0.1870(5) 0.0716(16) Uani 1 1 d .
H24 H 0.0795 -0.3863 0.1948 0.086 Uiso 1 1 calc R
C25 C 0.0453(4) -0.3152(5) 0.0900(5) 0.0598(13) Uani 1 1 d .
H25 H 0.0826 -0.3523 0.0326 0.072 Uiso 1 1 calc R
C26 C 0.0289(4) -0.3187(4) -0.1549(4) 0.0444(10) Uani 1 1 d .
C27 C -0.0499(4) -0.4071(4) -0.2587(4) 0.0592(14) Uani 1 1 d .
H27 H -0.1249 -0.4119 -0.2657 0.071 Uiso 1 1 calc R
C28 C -0.0190(6) -0.4873(5) -0.3509(5) 0.0755(18) Uani 1 1 d .
H28 H -0.0724 -0.5460 -0.4213 0.091 Uiso 1 1 calc R
C29 C 0.0872(6) -0.4816(5) -0.3403(6) 0.0790(18) Uani 1 1 d .
H29 H 0.1080 -0.5358 -0.4045 0.095 Uiso 1 1 calc R
C30 C 0.1661(5) -0.3992(5) -0.2387(5) 0.0657(14) Uani 1 1 d .
H30 H 0.2398 -0.3986 -0.2316 0.079 Uiso 1 1 calc R
C31 C 0.1366(4) -0.3175(4) -0.1474(4) 0.0497(11) Uani 1 1 d .
H31 H 0.1912 -0.2591 -0.0777 0.060 Uiso 1 1 calc R
C32 C 0.2438(6) 0.1735(6) 0.4821(5) 0.0763(16) Uani 1 1 d .
C33 C 0.2622(6) 0.2809(5) 0.4768(5) 0.0783(17) Uani 1 1 d .
H33 H 0.3357 0.3385 0.5011 0.094 Uiso 1 1 calc R
C34 C 0.1794(6) 0.3063(6) 0.4384(6) 0.0785(17) Uani 1 1 d .
H34 H 0.1955 0.3799 0.4337 0.094 Uiso 1 1 calc R
C35 C 0.0702(5) 0.2261(5) 0.4053(5) 0.0719(15) Uani 1 1 d .
H35 H 0.0116 0.2451 0.3795 0.086 Uiso 1 1 calc R
C36 C 0.0487(6) 0.1202(6) 0.4104(5) 0.0808(18) Uani 1 1 d .
H36 H -0.0255 0.0645 0.3882 0.097 Uiso 1 1 calc R
C37 C 0.1370(5) 0.0929(5) 0.4489(5) 0.0728(16) Uani 1 1 d .
H37 H 0.1219 0.0183 0.4515 0.087 Uiso 1 1 calc R
C38 C 0.3374(7) 0.1456(8) 0.5222(7) 0.107(2) Uani 1 1 d .
H38A H 0.3462 0.0763 0.4568 0.160 Uiso 1 1 calc R
H38B H 0.3216 0.1247 0.5841 0.160 Uiso 1 1 calc R
H38C H 0.4059 0.2174 0.5520 0.160 Uiso 1 1 calc R

loop_
_atom_site_aniso_label
_atom_site_aniso_U_11
_atom_site_aniso_U_22
_atom_site_aniso_U_33
_atom_site_aniso_U_23
_atom_site_aniso_U_13
_atom_site_aniso_U_12
Zn1 0.0390(3) 0.0407(3) 0.0737(4) 0.0367(3) 0.0039(2) 0.0124(2)
S1 0.0648(8) 0.0481(7) 0.0690(8) 0.0306(6) -0.0076(6) 0.0216(6)
S2 0.0472(7) 0.0715(9) 0.0893(10) 0.0506(8) 0.0159(7) 0.0307(6)
P1 0.0349(6) 0.0424(6) 0.0618(7) 0.0357(6) 0.0068(5) 0.0131(5)
N1 0.060(3) 0.061(3) 0.078(3) 0.051(2) 0.011(2) 0.023(2)
N2 0.046(2) 0.046(2) 0.067(3) 0.039(2) 0.0103(19) 0.0159(17)
N3 0.0379(19) 0.042(2) 0.064(3) 0.0361(19) 0.0066(18) 0.0109(16)
N4 0.038(2) 0.045(2) 0.074(3) 0.035(2) 0.0147(19) 0.0127(17)
N5 0.044(2) 0.053(2) 0.078(3) 0.039(2) 0.016(2) 0.0176(19)
N6 0.058(3) 0.078(3) 0.080(3) 0.043(3) 0.014(2) 0.034(2)
N7 0.0379(19) 0.0371(18) 0.052(2) 0.0272(17) 0.0062(16) 0.0154(15)
C1 0.049(3) 0.059(3) 0.081(4) 0.048(3) 0.023(3) 0.020(2)
C2 0.067(3) 0.049(3) 0.073(3) 0.035(3) 0.005(3) 0.019(3)
C3 0.076(4) 0.061(3) 0.094(5) 0.048(3) 0.011(3) 0.028(3)
C4 0.083(4) 0.080(4) 0.098(5) 0.054(4) 0.040(4) 0.045(3)
C5 0.116(5) 0.122(6) 0.086(4) 0.072(4) 0.057(4) 0.080(5)
C6 0.099(5) 0.108(5) 0.089(5) 0.073(4) 0.048(4) 0.066(4)
C7 0.042(2) 0.041(2) 0.062(3) 0.032(2) 0.003(2) 0.0098(19)
C8 0.032(2) 0.039(2) 0.071(3) 0.037(2) 0.008(2) 0.0086(18)
C9 0.035(2) 0.045(2) 0.068(3) 0.037(2) 0.007(2) 0.008(2)
C10 0.054(3) 0.056(3) 0.073(3) 0.043(3) 0.013(2) 0.025(2)
C11 0.055(3) 0.058(3) 0.071(3) 0.038(3) 0.012(3) 0.017(2)
C12 0.038(2) 0.051(3) 0.087(4) 0.041(3) 0.012(2) 0.013(2)
C13 0.085(4) 0.088(4) 0.099(5) 0.048(4) 0.024(4) 0.054(4)
C14 0.080(4) 0.093(4) 0.072(4) 0.043(3) 0.023(3) 0.046(3)
C15 0.033(2) 0.038(2) 0.058(3) 0.032(2) 0.0085(19) 0.0174(17)
C16 0.047(2) 0.040(2) 0.045(2) 0.025(2) 0.009(2) 0.0151(19)
C17 0.043(2) 0.041(2) 0.057(3) 0.032(2) 0.014(2) 0.0160(19)
C18 0.044(2) 0.039(2) 0.048(3) 0.023(2) 0.007(2) 0.0190(19)
C19 0.043(2) 0.042(2) 0.051(3) 0.029(2) 0.014(2) 0.0188(19)
C20 0.046(2) 0.039(2) 0.056(3) 0.032(2) 0.013(2) 0.0150(19)
C21 0.052(3) 0.052(3) 0.075(3) 0.039(3) 0.016(3) 0.020(2)
C22 0.063(3) 0.055(3) 0.068(3) 0.036(3) 0.026(3) 0.015(3)
C23 0.079(4) 0.062(3) 0.068(3) 0.046(3) 0.019(3) 0.019(3)
C24 0.092(4) 0.076(4) 0.085(4) 0.061(3) 0.026(3) 0.043(3)
C25 0.066(3) 0.065(3) 0.070(3) 0.043(3) 0.020(3) 0.035(3)
C26 0.046(2) 0.035(2) 0.052(3) 0.029(2) 0.005(2) 0.0036(19)
C27 0.064(3) 0.052(3) 0.056(3) 0.036(3) 0.004(2) 0.000(2)
C28 0.107(5) 0.049(3) 0.045(3) 0.023(3) 0.005(3) -0.002(3)
C29 0.112(5) 0.048(3) 0.073(4) 0.028(3) 0.041(4) 0.019(3)
C30 0.079(4) 0.045(3) 0.082(4) 0.036(3) 0.033(3) 0.023(3)
C31 0.054(3) 0.037(2) 0.060(3) 0.025(2) 0.010(2) 0.016(2)
C32 0.090(4) 0.077(4) 0.057(3) 0.029(3) 0.015(3) 0.029(4)
C33 0.100(5) 0.058(3) 0.084(4) 0.039(3) 0.028(4) 0.027(3)
C34 0.089(5) 0.064(4) 0.086(4) 0.040(3) 0.024(4) 0.027(3)
C35 0.088(4) 0.063(3) 0.069(4) 0.030(3) 0.020(3) 0.035(3)
C36 0.091(5) 0.064(4) 0.081(4) 0.034(3) 0.028(4) 0.020(3)
C37 0.083(4) 0.061(3) 0.073(4) 0.034(3) 0.022(3) 0.021(3)
C38 0.120(6) 0.114(6) 0.099(5) 0.049(5) 0.016(5) 0.064(5)

loop_
_atom_type_symbol
_atom_type_description
_atom_type_scat_dispersion_real
_atom_type_scat_dispersion_imag
_atom_type_scat_source
C C 0.0033 0.0016 'International Tables Vol C Tables 4.2.6.8 and 6.1.1.4'
H H 0.0000 0.0000 'International Tables Vol C Tables 4.2.6.8 and 6.1.1.4'
N N 0.0061 0.0033 'International Tables Vol C Tables 4.2.6.8 and 6.1.1.4'
P P 0.1023 0.0942 'International Tables Vol C Tables 4.2.6.8 and 6.1.1.4'
S S 0.1246 0.1234 'International Tables Vol C Tables 4.2.6.8 and 6.1.1.4'
Zn Zn 0.2839 1.4301 'International Tables Vol C Tables 4.2.6.8 and 6.1.1.4'

loop_
_geom_angle_atom_site_label_1
_geom_angle_atom_site_label_2
_geom_angle_atom_site_label_3
_geom_angle
N7 Zn1 N4 100.56(14)
N7 Zn1 N3 104.76(13)
N4 Zn1 N3 74.77(15)
N7 Zn1 S1 105.71(11)
N4 Zn1 S1 147.03(11)
N3 Zn1 S1 79.50(11)
N7 Zn1 S2 100.04(10)
N4 Zn1 S2 80.04(11)
N3 Zn1 S2 147.29(11)
S1 Zn1 S2 113.89(5)
C7 S1 Zn1 96.27(17)
C12 S2 Zn1 95.64(17)
C20 P1 C26 105.0(2)
C20 P1 C15 102.38(19)
C26 P1 C15 100.22(19)
C7 N1 C1 132.2(4)
C7 N1 H1 113.9
C1 N1 H1 113.9
C7 N2 N3 111.4(4)
C8 N3 N2 119.8(4)
C8 N3 Zn1 116.7(3)
N2 N3 Zn1 123.2(3)
C9 N4 N5 118.6(4)
C9 N4 Zn1 118.3(3)
N5 N4 Zn1 123.0(3)
C12 N5 N4 111.5(4)
C12 N6 C14 121.3(4)
C12 N6 C13 123.6(5)
C14 N6 C13 115.0(5)
C17 N7 C18 117.1(4)
C17 N7 Zn1 119.0(3)
C18 N7 Zn1 123.7(3)
C6 C1 C2 118.7(5)
C6 C1 N1 117.0(5)
C2 C1 N1 124.3(5)
C3 C2 C1 119.0(5)
C3 C2 H2 120.5
C1 C2 H2 120.5
C4 C3 C2 121.6(5)
C4 C3 H3 119.2
C2 C3 H3 119.2
C3 C4 C5 119.6(6)
C3 C4 H4 120.2
C5 C4 H4 120.2
C4 C5 C6 119.3(6)
C4 C5 H5 120.4
C6 C5 H5 120.4
C5 C6 C1 121.8(6)
C5 C6 H6 119.1
C1 C6 H6 119.1
N2 C7 N1 120.2(4)
N2 C7 S1 126.9(4)
N1 C7 S1 112.9(3)
N3 C8 C10 124.6(4)
N3 C8 C9 115.4(4)
C10 C8 C9 120.0(4)
N4 C9 C11 124.4(5)
N4 C9 C8 113.5(4)
C11 C9 C8 121.9(4)
C8 C10 H10A 109.5
C8 C10 H10B 109.5
H10A C10 H10B 109.5
C8 C10 H10C 109.5
H10A C10 H10C 109.5
H10B C10 H10C 109.5
C9 C11 H11A 109.5
C9 C11 H11B 109.5
H11A C11 H11B 109.5
C9 C11 H11C 109.5
H11A C11 H11C 109.5
H11B C11 H11C 109.5
N5 C12 N6 114.8(5)
N5 C12 S2 127.1(4)
N6 C12 S2 118.1(4)
N6 C13 H13A 109.5
N6 C13 H13B 109.5
H13A C13 H13B 109.5
N6 C13 H13C 109.5
H13A C13 H13C 109.5
H13B C13 H13C 109.5
N6 C14 H14A 109.5
N6 C14 H14B 109.5
H14A C14 H14B 109.5
N6 C14 H14C 109.5
H14A C14 H14C 109.5
H14B C14 H14C 109.5
C19 C15 C16 116.3(4)
C19 C15 P1 123.9(3)
C16 C15 P1 119.5(3)
C17 C16 C15 120.0(4)
C17 C16 H16 120.0
C15 C16 H16 120.0
N7 C17 C16 123.2(4)
N7 C17 H17 118.4
C16 C17 H17 118.4
N7 C18 C19 122.6(4)
N7 C18 H18 118.7
C19 C18 H18 118.7
C15 C19 C18 120.6(4)
C15 C19 H19 119.7
C18 C19 H19 119.7
C25 C20 C21 117.9(4)
C25 C20 P1 125.9(4)
C21 C20 P1 116.1(3)
C22 C21 C20 121.4(5)
C22 C21 H21 119.3
C20 C21 H21 119.3
C23 C22 C21 119.8(5)
C23 C22 H22 120.1
C21 C22 H22 120.1
C24 C23 C22 120.6(5)
C24 C23 H23 119.7
C22 C23 H23 119.7
C23 C24 C25 120.2(5)
C23 C24 H24 119.9
C25 C24 H24 119.9
C20 C25 C24 120.0(5)
C20 C25 H25 120.0
C24 C25 H25 120.0
C31 C26 C27 117.7(5)
C31 C26 P1 125.1(3)
C27 C26 P1 117.1(4)
C28 C27 C26 120.4(5)
C28 C27 H27 119.8
C26 C27 H27 119.8
C29 C28 C27 119.8(5)
C29 C28 H28 120.1
C27 C28 H28 120.1
C28 C29 C30 121.5(6)
C28 C29 H29 119.2
C30 C29 H29 119.2
C29 C30 C31 119.0(6)
C29 C30 H30 120.5
C31 C30 H30 120.5
C30 C31 C26 121.5(5)
C30 C31 H31 119.3
C26 C31 H31 119.3
C37 C32 C33 118.0(6)
C37 C32 C38 120.8(6)
C33 C32 C38 121.2(7)
C34 C33 C32 122.1(7)
C34 C33 H33 119.0
C32 C33 H33 119.0
C33 C34 C35 120.7(6)
C33 C34 H34 119.6
C35 C34 H34 119.6
C36 C35 C34 118.9(6)
C36 C35 H35 120.5
C34 C35 H35 120.5
C35 C36 C37 120.0(6)
C35 C36 H36 120.0
C37 C36 H36 120.0
C32 C37 C36 120.2(6)
C32 C37 H37 119.9
C36 C37 H37 119.9
C32 C38 H38A 109.5
C32 C38 H38B 109.5
H38A C38 H38B 109.5
C32 C38 H38C 109.5
H38A C38 H38C 109.5
H38B C38 H38C 109.5

loop_
_geom_bond_atom_site_label_1
_geom_bond_atom_site_label_2
_geom_bond_distance
Zn1 N7 2.092(3)
Zn1 N4 2.117(4)
Zn1 N3 2.132(4)
Zn1 S1 2.3561(15)
Zn1 S2 2.3737(14)
S1 C7 1.767(5)
S2 C12 1.749(6)
P1 C20 1.825(4)
P1 C26 1.826(5)
P1 C15 1.845(4)
N1 C7 1.367(6)
N1 C1 1.418(7)
N1 H1 0.8800
N2 C7 1.309(6)
N2 N3 1.374(5)
N3 C8 1.295(6)
N4 C9 1.302(6)
N4 N5 1.376(6)
N5 C12 1.332(6)
N6 C12 1.382(7)
N6 C14 1.434(7)
N6 C13 1.439(7)
N7 C17 1.337(6)
N7 C18 1.340(5)
C1 C6 1.384(8)
C1 C2 1.400(7)
C2 C3 1.386(8)
C2 H2 0.9500
C3 C4 1.375(9)
C3 H3 0.9500
C4 C5 1.380(8)
C4 H4 0.9500
C5 C6 1.381(8)
C5 H5 0.9500
C6 H6 0.9500
C8 C10 1.496(6)
C8 C9 1.504(7)
C9 C11 1.481(7)
C10 H10A 0.9800
C10 H10B 0.9800
C10 H10C 0.9800
C11 H11A 0.9800
C11 H11B 0.9800
C11 H11C 0.9800
C13 H13A 0.9800
C13 H13B 0.9800
C13 H13C 0.9800
C14 H14A 0.9800
C14 H14B 0.9800
C14 H14C 0.9800
C15 C19 1.374(6)
C15 C16 1.399(6)
C16 C17 1.380(6)
C16 H16 0.9500
C17 H17 0.9500
C18 C19 1.390(6)
C18 H18 0.9500
C19 H19 0.9500
C20 C25 1.387(6)
C20 C21 1.396(7)
C21 C22 1.375(7)
C21 H21 0.9500
C22 C23 1.372(8)
C22 H22 0.9500
C23 C24 1.354(8)
C23 H23 0.9500
C24 C25 1.411(7)
C24 H24 0.9500
C25 H25 0.9500
C26 C31 1.387(7)
C26 C27 1.405(6)
C27 C28 1.386(8)
C27 H27 0.9500
C28 C29 1.352(9)
C28 H28 0.9500
C29 C30 1.376(9)
C29 H29 0.9500
C30 C31 1.379(7)
C30 H30 0.9500
C31 H31 0.9500
C32 C37 1.368(8)
C32 C33 1.383(8)
C32 C38 1.490(9)
C33 C34 1.340(9)
C33 H33 0.9500
C34 C35 1.390(8)
C34 H34 0.9500
C35 C36 1.357(8)
C35 H35 0.9500
C36 C37 1.418(9)
C36 H36 0.9500
C37 H37 0.9500
C38 H38A 0.9800
C38 H38B 0.9800
C38 H38C 0.9800

loop_
_geom_hbond_atom_site_label_D
_geom_hbond_atom_site_label_H
_geom_hbond_atom_site_label_A
_geom_hbond_distance_DH
_geom_hbond_distance_HA
_geom_hbond_distance_DA
_geom_hbond_angle_DHA
_geom_hbond_site_symmetry_A
N1 H1 S1 0.88 2.61 3.463(4) 163.0 2_666

loop_
_geom_torsion_atom_site_label_1
_geom_torsion_atom_site_label_2
_geom_torsion_atom_site_label_3
_geom_torsion_atom_site_label_4
_geom_torsion
N7 Zn1 S1 C7 -91.72(17)
N4 Zn1 S1 C7 49.8(3)
N3 Zn1 S1 C7 10.81(17)
S2 Zn1 S1 C7 159.45(15)
N7 Zn1 S2 C12 87.60(18)
N4 Zn1 S2 C12 -11.48(18)
N3 Zn1 S2 C12 -51.4(3)
S1 Zn1 S2 C12 -160.11(16)
C7 N2 N3 C8 -171.4(4)
C7 N2 N3 Zn1 15.2(5)
N7 Zn1 N3 C8 -86.8(3)
N4 Zn1 N3 C8 10.4(3)
S1 Zn1 N3 C8 169.6(3)
S2 Zn1 N3 C8 51.3(4)
N7 Zn1 N3 N2 86.8(3)
N4 Zn1 N3 N2 -176.0(3)
S1 Zn1 N3 N2 -16.8(3)
S2 Zn1 N3 N2 -135.1(3)
N7 Zn1 N4 C9 94.5(3)
N3 Zn1 N4 C9 -8.1(3)
S1 Zn1 N4 C9 -48.0(4)
S2 Zn1 N4 C9 -167.0(3)
N7 Zn1 N4 N5 -82.7(3)
N3 Zn1 N4 N5 174.7(3)
S1 Zn1 N4 N5 134.8(3)
S2 Zn1 N4 N5 15.8(3)
C9 N4 N5 C12 170.3(4)
Zn1 N4 N5 C12 -12.6(5)
N4 Zn1 N7 C17 24.9(3)
N3 Zn1 N7 C17 101.8(3)
S1 Zn1 N7 C17 -175.2(3)
S2 Zn1 N7 C17 -56.7(3)
N4 Zn1 N7 C18 -160.7(3)
N3 Zn1 N7 C18 -83.9(3)
S1 Zn1 N7 C18 -0.9(3)
S2 Zn1 N7 C18 117.6(3)
C7 N1 C1 C6 -176.8(5)
C7 N1 C1 C2 3.0(8)
C6 C1 C2 C3 0.2(8)
N1 C1 C2 C3 -179.6(5)
C1 C2 C3 C4 -0.2(8)
C2 C3 C4 C5 1.2(9)
C3 C4 C5 C6 -2.1(10)
C4 C5 C6 C1 2.1(10)
C2 C1 C6 C5 -1.2(9)
N1 C1 C6 C5 178.7(6)
N3 N2 C7 N1 177.6(4)
N3 N2 C7 S1 -1.8(5)
C1 N1 C7 N2 -5.9(8)
C1 N1 C7 S1 173.5(4)
Zn1 S1 C7 N2 -9.2(4)
Zn1 S1 C7 N1 171.4(3)
N2 N3 C8 C10 -3.6(6)
Zn1 N3 C8 C10 170.2(3)
N2 N3 C8 C9 175.0(3)
Zn1 N3 C8 C9 -11.2(4)
N5 N4 C9 C11 -2.1(6)
Zn1 N4 C9 C11 -179.4(3)
N5 N4 C9 C8 -177.7(3)
Zn1 N4 C9 C8 5.0(5)
N3 C8 C9 N4 4.2(5)
C10 C8 C9 N4 -177.2(4)
N3 C8 C9 C11 -171.6(4)
C10 C8 C9 C11 7.1(6)
N4 N5 C12 N6 -179.6(4)
N4 N5 C12 S2 -1.8(6)
C14 N6 C12 N5 5.9(7)
C13 N6 C12 N5 -176.7(5)
C14 N6 C12 S2 -172.1(4)
C13 N6 C12 S2 5.3(7)
Zn1 S2 C12 N5 11.7(4)
Zn1 S2 C12 N6 -170.5(3)
C20 P1 C15 C19 -32.9(4)
C26 P1 C15 C19 -140.9(3)
C20 P1 C15 C16 153.0(3)
C26 P1 C15 C16 45.1(4)
C19 C15 C16 C17 2.1(6)
P1 C15 C16 C17 176.6(3)
C18 N7 C17 C16 0.0(6)
Zn1 N7 C17 C16 174.7(3)
C15 C16 C17 N7 -1.8(6)
C17 N7 C18 C19 1.4(6)
Zn1 N7 C18 C19 -173.0(3)
C16 C15 C19 C18 -0.8(6)
P1 C15 C19 C18 -175.0(3)
N7 C18 C19 C15 -1.0(6)
C26 P1 C20 C25 11.7(5)
C15 P1 C20 C25 -92.5(4)
C26 P1 C20 C21 -164.0(3)
C15 P1 C20 C21 91.7(4)
C25 C20 C21 C22 3.1(7)
P1 C20 C21 C22 179.2(4)
C20 C21 C22 C23 -1.8(7)
C21 C22 C23 C24 -0.5(8)
C22 C23 C24 C25 1.4(9)
C21 C20 C25 C24 -2.1(7)
P1 C20 C25 C24 -177.8(4)
C23 C24 C25 C20 0.0(9)
C20 P1 C26 C31 -68.5(4)
C15 P1 C26 C31 37.4(4)
C20 P1 C26 C27 115.0(3)
C15 P1 C26 C27 -139.1(3)
C31 C26 C27 C28 -1.9(6)
P1 C26 C27 C28 174.9(4)
C26 C27 C28 C29 0.9(8)
C27 C28 C29 C30 1.3(9)
C28 C29 C30 C31 -2.5(8)
C29 C30 C31 C26 1.5(7)
C27 C26 C31 C30 0.6(7)
P1 C26 C31 C30 -175.9(4)
C37 C32 C33 C34 -1.3(9)
C38 C32 C33 C34 178.4(6)
C32 C33 C34 C35 1.9(10)
C33 C34 C35 C36 -1.2(9)
C34 C35 C36 C37 -0.1(9)
C33 C32 C37 C36 -0.1(9)
C38 C32 C37 C36 -179.7(6)
C35 C36 C37 C32 0.7(9)
